data_2104801
loop_
_publ_author_name
'Vande Velde, Christophe M. L.'
'Tylleman, Beno\^it'
'Zeller, Matthias'
'Sergeyev, Sergey'

_publ_section_title
;
 Structures of alkyl-substituted Tr\"oger's base derivatives illustrate
 the importance of <i>Z</i>' for packing in the absence of strong
 crystal synthons
;
_journal_issue 4
_journal_name_full 'Acta Crystallographica Section B'
_journal_page_first 472
_journal_page_last 481
_journal_paper_doi 10.1107/S0108768110021981
_journal_volume 66
_journal_year 2010
_chemical_formula_moiety 'C21 H26 N2'
_chemical_formula_sum 'C21 H26 N2'
_chemical_formula_weight 306.44
_chemical_melting_point 382.8(8)
_chemical_name_common 'isoprpyl Tr\:oger's Base'
_chemical_name_systematic
;
2,8-bis(i-propyl)-6H,12H-5,11-methanodibenzo[bf][1,5]diazocine
;
_space_group_IT_number 2
_symmetry_cell_setting triclinic
_symmetry_space_group_name_Hall '-P 1'
_symmetry_space_group_name_H-M 'P -1'
_atom_sites_solution_hydrogens geom
_atom_sites_solution_primary direct
_atom_sites_solution_secondary difmap
_audit_creation_method SHELXL-97
_cell_angle_alpha 66.214(2)
_cell_angle_beta 82.257(2)
_cell_angle_gamma 85.370(2)
_cell_formula_units_Z 4
_cell_length_a 7.6347(11)
_cell_length_b 15.454(2)
_cell_length_c 15.936(2)
_cell_measurement_reflns_used 11844
_cell_measurement_temperature 100(2)
_cell_measurement_theta_max 31.2
_cell_measurement_theta_min 2.37
_cell_volume 1704.1(4)
_computing_cell_refinement 'Bruker APEXII'
_computing_data_collection 'Bruker APEXII'
_computing_data_reduction 'Bruker APEXII'
_computing_molecular_graphics 'ORTEP, Mercury'
_computing_publication_material 'WinGX, PLATON'
_computing_structure_refinement 'SHELXL-97 (Sheldrick, 2008)'
_computing_structure_solution 'SHELXS-97 (Sheldrick, 2008)'
_diffrn_ambient_temperature 100(2)
_diffrn_measured_fraction_theta_full 0.990
_diffrn_measured_fraction_theta_max 0.901
_diffrn_measurement_device_type 'Bruker Smart APEXII'
_diffrn_measurement_method '\w scans'
_diffrn_radiation_monochromator graphite
_diffrn_radiation_source 'fine-focus sealed tube'
_diffrn_radiation_type MoK\a
_diffrn_radiation_wavelength 0.71073
_diffrn_reflns_av_R_equivalents 0.0348
_diffrn_reflns_av_sigmaI/netI 0.0583
_diffrn_reflns_limit_h_max 10
_diffrn_reflns_limit_h_min -11
_diffrn_reflns_limit_k_max 22
_diffrn_reflns_limit_k_min -21
_diffrn_reflns_limit_l_max 23
_diffrn_reflns_limit_l_min -22
_diffrn_reflns_number 19493
_diffrn_reflns_theta_full 27.50
_diffrn_reflns_theta_max 31.32
_diffrn_reflns_theta_min 1.41
_diffrn_standards_number 0
_exptl_absorpt_coefficient_mu 0.070
_exptl_absorpt_correction_T_max 0.97006
_exptl_absorpt_correction_T_min 0.7238
_exptl_absorpt_correction_type multi-scan
_exptl_absorpt_process_details 'Bruker SADABS-2008/1'
_exptl_crystal_colour colourless
_exptl_crystal_density_diffrn 1.194
_exptl_crystal_density_method 'not measured'
_exptl_crystal_description block
_exptl_crystal_F_000 664
_exptl_crystal_size_max 0.45
_exptl_crystal_size_mid 0.45
_exptl_crystal_size_min 0.41
_refine_diff_density_max 0.542
_refine_diff_density_min -0.281
_refine_ls_extinction_method none
_refine_ls_goodness_of_fit_ref 0.989
_refine_ls_hydrogen_treatment riding
_refine_ls_matrix_type full
_refine_ls_number_parameters 453
_refine_ls_number_reflns 10060
_refine_ls_number_restraints 0
_refine_ls_restrained_S_all 0.989
_refine_ls_R_factor_all 0.0849
_refine_ls_R_factor_gt 0.0534
_refine_ls_shift/su_max 0.001
_refine_ls_shift/su_mean 0.000
_refine_ls_structure_factor_coef Fsqd
_refine_ls_weighting_details 'calc w=1/[\s^2^(Fo^2^)+(0.0881P)^2^+0.0000P] where P=(Fo^2^+2Fc^2^)/3'
_refine_ls_weighting_scheme calc
_refine_ls_wR_factor_gt 0.1372
_refine_ls_wR_factor_ref 0.1594
_reflns_number_gt 6632
_reflns_number_total 10060
_reflns_threshold_expression >2sigma(I)
_cod_data_source_file ry5032.cif
_cod_data_source_block alpha3a
_cod_depositor_comments
;
The following automatic conversions were performed:

'_chemical_melting_point' value '382-383.5' was changed to '382.8(8)'
- the average value was taken and precision was estimated.

Automatic conversion script
Id: cif_fix_values 1569 2011-02-09 13:29:24Z adriana 
;
_cod_original_sg_symbol_H-M P-1
_cod_database_code 2104801
_cod_database_fobs_code 2104801

loop_
_symmetry_equiv_pos_as_xyz
'x, y, z'
'-x, -y, -z'

loop_
_atom_site_type_symbol
_atom_site_label
_atom_site_fract_x
_atom_site_fract_y
_atom_site_fract_z
_atom_site_U_iso_or_equiv
_atom_site_adp_type
_atom_site_calc_flag
_atom_site_refinement_flags
_atom_site_occupancy
_atom_site_disorder_assembly
_atom_site_disorder_group
C C1 1.07311(15) 0.18135(8) 0.51202(8) 0.0156(2) Uani d . 1 . .
H H1 1.1802(14) 0.18344(8) 0.5433(4) 0.019 Uiso calc R 1 . .
C C2 1.04726(15) 0.25345(8) 0.42661(7) 0.0153(2) Uani d . 1 . .
C C3 0.89806(15) 0.24915(8) 0.38563(8) 0.0168(2) Uani d . 1 . .
H H3 0.8754(4) 0.2985(7) 0.3272(8) 0.020 Uiso calc R 1 . .
C C4 0.78310(16) 0.17490(8) 0.42817(8) 0.0170(2) Uani d . 1 . .
H H4 0.6794(15) 0.17314(8) 0.3981(4) 0.020 Uiso calc R 1 . .
C C4A 0.81220(15) 0.10221(8) 0.51347(7) 0.0150(2) Uani d . 1 . .
N N5 0.69118(13) 0.02557(7) 0.55410(6) 0.0163(2) Uani d . 1 . .
C C6 0.52139(15) 0.05358(8) 0.59377(8) 0.0174(2) Uani d . 1 . .
H H6A 0.4280(8) 0.0044(4) 0.60437(12) 0.021 Uiso calc R 1 . .
H H6B 0.4784(4) 0.1181(6) 0.5476(4) 0.021 Uiso calc R 1 . .
C C6A 0.53833(15) 0.06078(8) 0.68500(7) 0.0155(2) Uani d . 1 . .
C C7 0.40442(16) 0.10630(8) 0.72302(8) 0.0166(2) Uani d . 1 . .
H H7 0.2978(16) 0.1279(3) 0.6934(4) 0.020 Uiso calc R 1 . .
C C8 0.42036(16) 0.12133(8) 0.80229(8) 0.0182(2) Uani d . 1 . .
C C9 0.57672(17) 0.08886(9) 0.84355(8) 0.0211(3) Uani d . 1 . .
H H9 0.5936(3) 0.10016(18) 0.9001(8) 0.025 Uiso calc R 1 . .
C C10 0.70876(16) 0.04164(9) 0.80872(8) 0.0200(2) Uani d . 1 . .
H H10 0.8172(16) 0.0182(3) 0.8402(5) 0.024 Uiso calc R 1 . .
C C10A 0.69027(15) 0.02671(8) 0.72914(7) 0.0156(2) Uani d . 1 . .
N N11 0.82775(13) -0.02506(6) 0.69644(6) 0.0173(2) Uani d . 1 . .
C C12 0.98669(15) 0.03125(8) 0.65123(8) 0.0180(2) Uani d . 1 . .
H H12A 1.0871(10) -0.0114(4) 0.64492(9) 0.022 Uiso calc R 1 . .
H H12B 1.0183(3) 0.0624(3) 0.6905(4) 0.022 Uiso calc R 1 . .
C C12A 0.95750(15) 0.10620(8) 0.55644(7) 0.0151(2) Uani d . 1 . .
C C13 0.76638(16) -0.05407(8) 0.62862(8) 0.0194(3) Uani d . 1 . .
H H13A 0.8672(9) -0.0831(3) 0.6019(3) 0.023 Uiso calc R 1 . .
H H13B 0.6755(9) -0.1028(5) 0.6602(3) 0.023 Uiso calc R 1 . .
C C14 1.17398(16) 0.33408(8) 0.37619(8) 0.0188(2) Uani d . 1 . .
H H14 1.0997(10) 0.3955(8) 0.3549(3) 0.023 Uiso calc R 1 . .
C C15 1.27219(19) 0.32480(9) 0.28980(9) 0.0287(3) Uani d . 1 . .
H H15A 1.3539(11) 0.2664(6) 0.30870(17) 0.043 Uiso calc R 1 . .
H H15B 1.3447(11) 0.3833(6) 0.2526(5) 0.043 Uiso calc R 1 . .
H H15C 1.1832(7) 0.3185(6) 0.2506(5) 0.043 Uiso calc R 1 . .
C C16 1.30698(17) 0.34339(9) 0.43521(9) 0.0249(3) Uani d . 1 . .
H H16A 1.2418(5) 0.3485(6) 0.4927(5) 0.037 Uiso calc R 1 . .
H H16B 1.3779(10) 0.4021(6) 0.3988(4) 0.037 Uiso calc R 1 . .
H H16C 1.3894(10) 0.2858(5) 0.4533(5) 0.037 Uiso calc R 1 . .
C C17 0.27693(17) 0.16998(9) 0.84518(8) 0.0226(3) Uani d . 1 . .
H H17 0.3369(8) 0.2191(7) 0.8586(2) 0.027 Uiso calc R 1 . .
C C18 0.1929(2) 0.09871(11) 0.93771(10) 0.0420(4) Uani d . 1 . .
H H18A 0.1294(13) 0.0508(6) 0.92695(15) 0.063 Uiso calc R 1 . .
H H18B 0.1074(13) 0.1326(3) 0.9680(4) 0.063 Uiso calc R 1 . .
H H18C 0.2872(9) 0.0664(6) 0.9785(5) 0.063 Uiso calc R 1 . .
C C19 0.13328(18) 0.22195(9) 0.78375(10) 0.0310(3) Uani d . 1 . .
H H19A 0.1896(5) 0.2680(6) 0.7222(6) 0.047 Uiso calc R 1 . .
H H19B 0.0509(10) 0.2578(6) 0.8146(4) 0.047 Uiso calc R 1 . .
H H19C 0.0638(10) 0.1746(4) 0.7736(5) 0.047 Uiso calc R 1 . .
C C21 0.41616(15) 0.60603(8) 0.22648(8) 0.0161(2) Uani d . 1 . .
H H21 0.3123(15) 0.6361(4) 0.1948(5) 0.019 Uiso calc R 1 . .
C C22 0.43166(15) 0.60981(8) 0.31156(7) 0.0155(2) Uani d . 1 . .
C C23 0.58072(16) 0.56621(8) 0.35511(8) 0.0177(2) Uani d . 1 . .
H H23 0.5958(3) 0.56791(8) 0.4148(8) 0.021 Uiso calc R 1 . .
C C24 0.70837(16) 0.52040(8) 0.31563(8) 0.0176(2) Uani d . 1 . .
H H24 0.8133(15) 0.4889(4) 0.3485(5) 0.021 Uiso calc R 1 . .
C C24A 0.69155(15) 0.51789(8) 0.23053(8) 0.0152(2) Uani d . 1 . .
N N25 0.82803(13) 0.46979(7) 0.19216(6) 0.0176(2) Uani d . 1 . .
C C26 0.98747(15) 0.52692(8) 0.15080(8) 0.0183(2) Uani d . 1 . .
H H26A 1.0892(10) 0.4849(4) 0.14067(12) 0.022 Uiso calc R 1 . .
H H26B 1.0201(4) 0.5530(2) 0.1952(4) 0.022 Uiso calc R 1 . .
C C26A 0.95990(15) 0.60820(8) 0.05954(7) 0.0150(2) Uani d . 1 . .
C C27 1.07856(15) 0.68252(8) 0.01982(8) 0.0161(2) Uani d . 1 . .
H H27 1.1838(15) 0.68073(8) 0.0525(5) 0.019 Uiso calc R 1 . .
C C28 1.05597(16) 0.75878(8) -0.06331(8) 0.0169(2) Uani d . 1 . .
C C29 0.90610(16) 0.76037(8) -0.10648(8) 0.0199(2) Uani d . 1 . .
H H29 0.8847(3) 0.8144(8) -0.1649(8) 0.024 Uiso calc R 1 . .
C C30 0.78836(16) 0.68759(8) -0.06854(8) 0.0190(2) Uani d . 1 . .
H H30 0.6854(15) 0.69019(9) -0.0995(5) 0.023 Uiso calc R 1 . .
C C30A 0.81489(15) 0.60992(8) 0.01399(8) 0.0161(2) Uani d . 1 . .
N N31 0.69202(13) 0.53428(7) 0.04878(7) 0.0180(2) Uani d . 1 . .
C C32 0.52385(15) 0.56098(9) 0.09124(8) 0.0184(2) Uani d . 1 . .
H H32A 0.4289(9) 0.5143(4) 0.09876(10) 0.022 Uiso calc R 1 . .
H H32B 0.4828(4) 0.6272(6) 0.0484(4) 0.022 Uiso calc R 1 . .
C C32A 0.54345(15) 0.56092(8) 0.18522(7) 0.0158(2) Uani d . 1 . .
C C33 0.76510(16) 0.44951(8) 0.11923(8) 0.0203(3) Uani d . 1 . .
H H33A 0.6706(9) 0.4002(5) 0.1478(3) 0.024 Uiso calc R 1 . .
H H33B 0.8669(10) 0.4221(3) 0.0888(3) 0.024 Uiso calc R 1 . .
C C34 0.28606(16) 0.65882(8) 0.35280(8) 0.0190(2) Uani d . 1 . .
H H34 0.2479(5) 0.7202(8) 0.2998(7) 0.023 Uiso calc R 1 . .
C C35 0.34436(17) 0.68658(9) 0.42634(8) 0.0246(3) Uani d . 1 . .
H H35A 0.3686(11) 0.6272(5) 0.4826(5) 0.037 Uiso calc R 1 . .
H H35B 0.2470(9) 0.7265(6) 0.4448(5) 0.037 Uiso calc R 1 . .
H H35C 0.4562(11) 0.7244(6) 0.4006(3) 0.037 Uiso calc R 1 . .
C C36 0.12493(17) 0.59635(10) 0.39312(10) 0.0301(3) Uani d . 1 . .
H H36A 0.0842(8) 0.5805(6) 0.3441(4) 0.045 Uiso calc R 1 . .
H H36B 0.0277(9) 0.6309(4) 0.4165(6) 0.045 Uiso calc R 1 . .
H H36C 0.1576(4) 0.5368(6) 0.4451(6) 0.045 Uiso calc R 1 . .
C C37 1.18768(17) 0.83773(8) -0.10973(8) 0.0207(3) Uani d . 1 . .
H H37 1.1156(10) 0.9006(9) -0.1360(4) 0.025 Uiso calc R 1 . .
C C38 1.30744(18) 0.84771(9) -0.04510(9) 0.0278(3) Uani d . 1 . .
H H38A 1.2328(6) 0.8536(6) 0.0097(5) 0.042 Uiso calc R 1 . .
H H38B 1.3800(11) 0.9060(6) -0.0790(3) 0.042 Uiso calc R 1 . .
H H38C 1.3888(10) 0.7901(6) -0.0232(5) 0.042 Uiso calc R 1 . .
C C39 1.2992(2) 0.82465(10) -0.19140(9) 0.0339(4) Uani d . 1 . .
H H39A 1.3743(11) 0.7653(6) -0.1681(2) 0.051 Uiso calc R 1 . .
H H39B 1.3772(12) 0.8803(6) -0.2253(5) 0.051 Uiso calc R 1 . .
H H39C 1.2191(7) 0.8199(7) -0.2343(5) 0.051 Uiso calc R 1 . .

loop_
_atom_site_aniso_label
_atom_site_aniso_U_11
_atom_site_aniso_U_22
_atom_site_aniso_U_33
_atom_site_aniso_U_12
_atom_site_aniso_U_13
_atom_site_aniso_U_23
C1 0.0142(5) 0.0170(5) 0.0166(5) -0.0004(4) -0.0007(4) -0.0080(4)
C2 0.0171(6) 0.0143(5) 0.0154(5) 0.0001(4) 0.0000(4) -0.0075(4)
C3 0.0198(6) 0.0168(5) 0.0135(5) 0.0011(5) -0.0013(4) -0.0061(4)
C4 0.0170(6) 0.0215(6) 0.0149(5) 0.0001(5) -0.0021(4) -0.0098(5)
C4A 0.0162(6) 0.0146(5) 0.0155(5) -0.0009(4) 0.0019(4) -0.0086(4)
N5 0.0161(5) 0.0174(4) 0.0165(5) -0.0025(4) 0.0017(4) -0.0084(4)
C6 0.0151(6) 0.0224(6) 0.0173(5) -0.0024(5) 0.0004(4) -0.0110(5)
C6A 0.0165(6) 0.0159(5) 0.0140(5) -0.0029(4) 0.0006(4) -0.0062(4)
C7 0.0149(6) 0.0182(5) 0.0171(5) -0.0018(4) -0.0002(4) -0.0077(4)
C8 0.0197(6) 0.0174(5) 0.0180(5) -0.0031(5) 0.0023(5) -0.0084(5)
C9 0.0240(6) 0.0249(6) 0.0173(5) -0.0026(5) -0.0014(5) -0.0112(5)
C10 0.0189(6) 0.0247(6) 0.0160(5) -0.0020(5) -0.0026(5) -0.0073(5)
C10A 0.0166(6) 0.0143(5) 0.0139(5) -0.0024(4) 0.0014(4) -0.0039(4)
N11 0.0170(5) 0.0164(4) 0.0159(5) 0.0008(4) 0.0011(4) -0.0049(4)
C12 0.0156(6) 0.0188(5) 0.0153(5) 0.0007(4) -0.0005(4) -0.0029(4)
C12A 0.0160(6) 0.0150(5) 0.0143(5) 0.0013(4) -0.0002(4) -0.0067(4)
C13 0.0227(6) 0.0150(5) 0.0196(6) -0.0017(5) 0.0026(5) -0.0073(5)
C14 0.0209(6) 0.0144(5) 0.0190(6) -0.0013(5) 0.0006(5) -0.0053(4)
C15 0.0347(8) 0.0272(6) 0.0220(6) -0.0110(6) 0.0082(6) -0.0092(5)
C16 0.0237(7) 0.0232(6) 0.0284(7) -0.0067(5) -0.0007(5) -0.0104(5)
C17 0.0250(7) 0.0223(6) 0.0238(6) 0.0003(5) 0.0011(5) -0.0141(5)
C18 0.0474(10) 0.0404(8) 0.0265(7) 0.0129(7) 0.0141(7) -0.0094(6)
C19 0.0299(8) 0.0288(7) 0.0339(7) 0.0061(6) 0.0016(6) -0.0149(6)
C21 0.0145(6) 0.0185(5) 0.0157(5) -0.0009(4) -0.0012(4) -0.0073(4)
C22 0.0169(6) 0.0145(5) 0.0156(5) -0.0022(4) 0.0008(4) -0.0070(4)
C23 0.0197(6) 0.0197(5) 0.0148(5) -0.0026(5) -0.0008(4) -0.0079(4)
C24 0.0161(6) 0.0188(5) 0.0162(5) -0.0007(5) -0.0011(4) -0.0053(4)
C24A 0.0147(5) 0.0138(5) 0.0158(5) -0.0011(4) 0.0025(4) -0.0059(4)
N25 0.0174(5) 0.0169(5) 0.0168(5) 0.0001(4) 0.0031(4) -0.0066(4)
C26 0.0159(6) 0.0182(5) 0.0168(5) 0.0005(5) 0.0010(4) -0.0039(4)
C26A 0.0157(6) 0.0162(5) 0.0130(5) 0.0011(4) 0.0006(4) -0.0066(4)
C27 0.0166(6) 0.0177(5) 0.0154(5) -0.0010(4) -0.0011(4) -0.0082(4)
C28 0.0199(6) 0.0155(5) 0.0160(5) -0.0005(4) 0.0011(4) -0.0080(4)
C29 0.0239(6) 0.0201(6) 0.0139(5) 0.0019(5) -0.0027(5) -0.0052(5)
C30 0.0185(6) 0.0246(6) 0.0156(5) -0.0009(5) -0.0031(4) -0.0092(5)
C30A 0.0172(6) 0.0180(5) 0.0153(5) -0.0015(4) 0.0014(4) -0.0097(4)
N31 0.0176(5) 0.0210(5) 0.0179(5) -0.0037(4) 0.0025(4) -0.0111(4)
C32 0.0158(6) 0.0249(6) 0.0177(5) -0.0023(5) 0.0011(4) -0.0124(5)
C32A 0.0156(6) 0.0177(5) 0.0153(5) -0.0033(4) 0.0012(4) -0.0084(4)
C33 0.0236(6) 0.0169(5) 0.0218(6) -0.0024(5) 0.0038(5) -0.0106(5)
C34 0.0205(6) 0.0194(5) 0.0176(5) 0.0024(5) 0.0006(5) -0.0093(5)
C35 0.0301(7) 0.0236(6) 0.0241(6) 0.0001(5) 0.0012(5) -0.0150(5)
C36 0.0206(7) 0.0358(7) 0.0395(8) -0.0027(6) 0.0056(6) -0.0231(6)
C37 0.0250(7) 0.0155(5) 0.0207(6) -0.0026(5) 0.0007(5) -0.0069(5)
C38 0.0293(7) 0.0248(6) 0.0302(7) -0.0094(6) -0.0013(6) -0.0108(6)
C39 0.0419(9) 0.0319(7) 0.0276(7) -0.0167(7) 0.0145(6) -0.0141(6)

loop_
_atom_type_symbol
_atom_type_description
_atom_type_scat_dispersion_real
_atom_type_scat_dispersion_imag
_atom_type_scat_source
C C 0.0033 0.0016 'International Tables Vol C Tables 4.2.6.8 and 6.1.1.4'
H H 0.0000 0.0000 'International Tables Vol C Tables 4.2.6.8 and 6.1.1.4'
N N 0.0061 0.0033 'International Tables Vol C Tables 4.2.6.8 and 6.1.1.4'

loop_
_geom_angle_atom_site_label_1
_geom_angle_atom_site_label_2
_geom_angle_atom_site_label_3
_geom_angle_site_symmetry_1
_geom_angle_site_symmetry_3
_geom_angle
_geom_angle_publ_flag
C2 C1 C12A . . 122.33(11) ?
C2 C1 H1 . . 118.8 ?
C12A C1 H1 . . 118.8 ?
C1 C2 C3 . . 117.57(10) ?
C1 C2 C14 . . 123.05(11) ?
C3 C2 C14 . . 119.37(10) ?
C4 C3 C2 . . 120.90(11) ?
C4 C3 H3 . . 119.5 ?
C2 C3 H3 . . 119.5 ?
C3 C4 C4A . . 120.87(11) ?
C3 C4 H4 . . 119.6 ?
C4A C4 H4 . . 119.6 ?
C12A C4A C4 . . 119.17(10) ?
C12A C4A N5 . . 121.95(10) ?
C4 C4A N5 . . 118.88(10) ?
C4A N5 C13 . . 110.74(9) ?
C4A N5 C6 . . 112.28(8) ?
C13 N5 C6 . . 107.29(9) ?
N5 C6 C6A . . 111.70(10) ?
N5 C6 H6A . . 109.3 ?
C6A C6 H6A . . 109.3 ?
N5 C6 H6B . . 109.3 ?
C6A C6 H6B . . 109.3 ?
H6A C6 H6B . . 107.9 ?
C10A C6A C7 . . 119.15(10) ?
C10A C6A C6 . . 120.60(10) ?
C7 C6A C6 . . 120.17(11) ?
C8 C7 C6A . . 122.21(12) ?
C8 C7 H7 . . 118.9 ?
C6A C7 H7 . . 118.9 ?
C7 C8 C9 . . 117.33(11) ?
C7 C8 C17 . . 123.26(11) ?
C9 C8 C17 . . 119.40(10) ?
C10 C9 C8 . . 121.54(11) ?
C10 C9 H9 . . 119.2 ?
C8 C9 H9 . . 119.2 ?
C9 C10 C10A . . 120.39(12) ?
C9 C10 H10 . . 119.8 ?
C10A C10 H10 . . 119.8 ?
C6A C10A C10 . . 119.33(10) ?
C6A C10A N11 . . 121.77(10) ?
C10 C10A N11 . . 118.89(11) ?
C10A N11 C13 . . 110.71(9) ?
C10A N11 C12 . . 112.46(9) ?
C13 N11 C12 . . 107.12(9) ?
N11 C12 C12A . . 111.76(10) ?
N11 C12 H12A . . 109.3 ?
C12A C12 H12A . . 109.3 ?
N11 C12 H12B . . 109.3 ?
C12A C12 H12B . . 109.3 ?
H12A C12 H12B . . 107.9 ?
C4A C12A C1 . . 119.14(10) ?
C4A C12A C12 . . 120.29(10) ?
C1 C12A C12 . . 120.55(10) ?
N5 C13 N11 . . 112.21(9) ?
N5 C13 H13A . . 109.2 ?
N11 C13 H13A . . 109.2 ?
N5 C13 H13B . . 109.2 ?
N11 C13 H13B . . 109.2 ?
H13A C13 H13B . . 107.9 ?
C2 C14 C16 . . 114.40(10) ?
C2 C14 C15 . . 110.40(9) ?
C16 C14 C15 . . 109.64(10) ?
C2 C14 H14 . . 107.4 ?
C16 C14 H14 . . 107.4 ?
C15 C14 H14 . . 107.4 ?
C14 C15 H15A . . 109.5 ?
C14 C15 H15B . . 109.5 ?
H15A C15 H15B . . 109.5 ?
C14 C15 H15C . . 109.5 ?
H15A C15 H15C . . 109.5 ?
H15B C15 H15C . . 109.5 ?
C14 C16 H16A . . 109.5 ?
C14 C16 H16B . . 109.5 ?
H16A C16 H16B . . 109.5 ?
C14 C16 H16C . . 109.5 ?
H16A C16 H16C . . 109.5 ?
H16B C16 H16C . . 109.5 ?
C8 C17 C19 . . 114.66(10) ?
C8 C17 C18 . . 110.28(10) ?
C19 C17 C18 . . 109.77(11) ?
C8 C17 H17 . . 107.3 ?
C19 C17 H17 . . 107.3 ?
C18 C17 H17 . . 107.3 ?
C17 C18 H18A . . 109.5 ?
C17 C18 H18B . . 109.5 ?
H18A C18 H18B . . 109.5 ?
C17 C18 H18C . . 109.5 ?
H18A C18 H18C . . 109.5 ?
H18B C18 H18C . . 109.5 ?
C17 C19 H19A . . 109.5 ?
C17 C19 H19B . . 109.5 ?
H19A C19 H19B . . 109.5 ?
C17 C19 H19C . . 109.5 ?
H19A C19 H19C . . 109.5 ?
H19B C19 H19C . . 109.5 ?
C32A C21 C22 . . 122.40(11) ?
C32A C21 H21 . . 118.8 ?
C22 C21 H21 . . 118.8 ?
C23 C22 C21 . . 117.51(10) ?
C23 C22 C34 . . 123.16(10) ?
C21 C22 C34 . . 119.32(11) ?
C24 C23 C22 . . 121.05(11) ?
C24 C23 H23 . . 119.5 ?
C22 C23 H23 . . 119.5 ?
C23 C24 C24A . . 120.70(11) ?
C23 C24 H24 . . 119.6 ?
C24A C24 H24 . . 119.6 ?
C24 C24A C32A . . 119.56(10) ?
C24 C24A N25 . . 118.64(11) ?
C32A C24A N25 . . 121.80(10) ?
C24A N25 C33 . . 110.70(9) ?
C24A N25 C26 . . 112.13(9) ?
C33 N25 C26 . . 107.16(9) ?
N25 C26 C26A . . 112.22(10) ?
N25 C26 H26A . . 109.2 ?
C26A C26 H26A . . 109.2 ?
N25 C26 H26B . . 109.2 ?
C26A C26 H26B . . 109.2 ?
H26A C26 H26B . . 107.9 ?
C30A C26A C27 . . 119.04(10) ?
C30A C26A C26 . . 120.13(10) ?
C27 C26A C26 . . 120.83(10) ?
C28 C27 C26A . . 122.30(11) ?
C28 C27 H27 . . 118.9 ?
C26A C27 H27 . . 118.9 ?
C27 C28 C29 . . 117.61(10) ?
C27 C28 C37 . . 123.06(11) ?
C29 C28 C37 . . 119.31(10) ?
C30 C29 C28 . . 120.84(11) ?
C30 C29 H29 . . 119.6 ?
C28 C29 H29 . . 119.6 ?
C29 C30 C30A . . 121.05(11) ?
C29 C30 H30 . . 119.5 ?
C30A C30 H30 . . 119.5 ?
C26A C30A C30 . . 119.11(10) ?
C26A C30A N31 . . 122.02(10) ?
C30 C30A N31 . . 118.86(10) ?
C30A N31 C33 . . 110.96(9) ?
C30A N31 C32 . . 111.51(9) ?
C33 N31 C32 . . 107.65(9) ?
N31 C32 C32A . . 111.61(10) ?
N31 C32 H32A . . 109.3 ?
C32A C32 H32A . . 109.3 ?
N31 C32 H32B . . 109.3 ?
C32A C32 H32B . . 109.3 ?
H32A C32 H32B . . 108.0 ?
C21 C32A C24A . . 118.77(10) ?
C21 C32A C32 . . 120.64(11) ?
C24A C32A C32 . . 120.57(10) ?
N25 C33 N31 . . 112.23(9) ?
N25 C33 H33A . . 109.2 ?
N31 C33 H33A . . 109.2 ?
N25 C33 H33B . . 109.2 ?
N31 C33 H33B . . 109.2 ?
H33A C33 H33B . . 107.9 ?
C22 C34 C35 . . 113.48(10) ?
C22 C34 C36 . . 110.28(9) ?
C35 C34 C36 . . 109.70(10) ?
C22 C34 H34 . . 107.7 ?
C35 C34 H34 . . 107.7 ?
C36 C34 H34 . . 107.7 ?
C34 C35 H35A . . 109.5 ?
C34 C35 H35B . . 109.5 ?
H35A C35 H35B . . 109.5 ?
C34 C35 H35C . . 109.5 ?
H35A C35 H35C . . 109.5 ?
H35B C35 H35C . . 109.5 ?
C34 C36 H36A . . 109.5 ?
C34 C36 H36B . . 109.5 ?
H36A C36 H36B . . 109.5 ?
C34 C36 H36C . . 109.5 ?
H36A C36 H36C . . 109.5 ?
H36B C36 H36C . . 109.5 ?
C28 C37 C38 . . 114.37(10) ?
C28 C37 C39 . . 110.03(9) ?
C38 C37 C39 . . 110.16(11) ?
C28 C37 H37 . . 107.3 ?
C38 C37 H37 . . 107.3 ?
C39 C37 H37 . . 107.3 ?
C37 C38 H38A . . 109.5 ?
C37 C38 H38B . . 109.5 ?
H38A C38 H38B . . 109.5 ?
C37 C38 H38C . . 109.5 ?
H38A C38 H38C . . 109.5 ?
H38B C38 H38C . . 109.5 ?
C37 C39 H39A . . 109.5 ?
C37 C39 H39B . . 109.5 ?
H39A C39 H39B . . 109.5 ?
C37 C39 H39C . . 109.5 ?
H39A C39 H39C . . 109.5 ?
H39B C39 H39C . . 109.5 ?

loop_
_geom_bond_atom_site_label_1
_geom_bond_atom_site_label_2
_geom_bond_site_symmetry_2
_geom_bond_distance
_geom_bond_publ_flag
C1 C2 . 1.3953(16) ?
C1 C12A . 1.4010(15) ?
C1 H1 . 1.0225 ?
C2 C3 . 1.4057(16) ?
C2 C14 . 1.5204(15) ?
C3 C4 . 1.3861(16) ?
C3 H3 . 0.9637 ?
C4 C4A . 1.4030(16) ?
C4 H4 . 0.9867 ?
C4A C12A . 1.3976(16) ?
C4A N5 . 1.4397(14) ?
N5 C13 . 1.4648(15) ?
N5 C6 . 1.4754(14) ?
C6 C6A . 1.5252(15) ?
C6 H6A . 1.0319 ?
C6 H6B . 1.0319 ?
C6A C10A . 1.3929(17) ?
C6A C7 . 1.4029(15) ?
C7 C8 . 1.3954(16) ?
C7 H7 . 0.9643 ?
C8 C9 . 1.3993(17) ?
C8 C17 . 1.5204(16) ?
C9 C10 . 1.3834(16) ?
C9 H9 . 1.0103 ?
C10 C10A . 1.4039(16) ?
C10 H10 . 0.9921 ?
C10A N11 . 1.4377(14) ?
N11 C13 . 1.4661(15) ?
N11 C12 . 1.4758(14) ?
C12 C12A . 1.5201(16) ?
C12 H12A . 0.9920 ?
C12 H12B . 0.9920 ?
C13 H13A . 0.9932 ?
C13 H13B . 0.9932 ?
C14 C16 . 1.5252(18) ?
C14 C15 . 1.5304(16) ?
C14 H14 . 1.0213 ?
C15 H15A . 1.0172 ?
C15 H15B . 1.0172 ?
C15 H15C . 1.0172 ?
C16 H16A . 1.0109 ?
C16 H16B . 1.0109 ?
C16 H16C . 1.0109 ?
C17 C19 . 1.5230(19) ?
C17 C18 . 1.5324(18) ?
C17 H17 . 1.0228 ?
C18 H18A . 0.9980 ?
C18 H18B . 0.9980 ?
C18 H18C . 0.9980 ?
C19 H19A . 1.0125 ?
C19 H19B . 1.0125 ?
C19 H19C . 1.0125 ?
C21 C32A . 1.3967(15) ?
C21 C22 . 1.4014(15) ?
C21 H21 . 0.9795 ?
C22 C23 . 1.3938(17) ?
C22 C34 . 1.5198(15) ?
C23 C24 . 1.3892(15) ?
C23 H23 . 0.9839 ?
C24 C24A . 1.3954(15) ?
C24 H24 . 0.9987 ?
C24A C32A . 1.3977(17) ?
C24A N25 . 1.4430(14) ?
N25 C33 . 1.4656(15) ?
N25 C26 . 1.4778(14) ?
C26 C26A . 1.5176(16) ?
C26 H26A . 1.0095 ?
C26 H26B . 1.0095 ?
C26A C30A . 1.3962(16) ?
C26A C27 . 1.4028(15) ?
C27 C28 . 1.3939(16) ?
C27 H27 . 1.0075 ?
C28 C29 . 1.4061(17) ?
C28 C37 . 1.5220(16) ?
C29 C30 . 1.3809(16) ?
C29 H29 . 0.9910 ?
C30 C30A . 1.4039(16) ?
C30 H30 . 0.9732 ?
C30A N31 . 1.4380(14) ?
N31 C33 . 1.4671(16) ?
N31 C32 . 1.4772(14) ?
C32 C32A . 1.5247(15) ?
C32 H32A . 1.0260 ?
C32 H32B . 1.0260 ?
C33 H33A . 1.0144 ?
C33 H33B . 1.0144 ?
C34 C35 . 1.5273(16) ?
C34 C36 . 1.5286(17) ?
C34 H34 . 1.0365 ?
C35 H35A . 1.0162 ?
C35 H35B . 1.0162 ?
C35 H35C . 1.0162 ?
C36 H36A . 0.9991 ?
C36 H36B . 0.9991 ?
C36 H36C . 0.9991 ?
C37 C38 . 1.5249(18) ?
C37 C39 . 1.5313(17) ?
C37 H37 . 1.0344 ?
C38 H38A . 1.0091 ?
C38 H38B . 1.0091 ?
C38 H38C . 1.0091 ?
C39 H39A . 1.0033 ?
C39 H39B . 1.0033 ?
C39 H39C . 1.0033 ?
